data_1575008
loop_
_publ_author_name
'Narita, Hiroki'
'Virovets, Alexander'
'Lerner, Hans-Wolfram'
'Wagner, Matthias'
'Yamaguchi, Shigehiro'

_publ_section_title
;
 Intramolecular arylsulfide-coordinated diboraanthracenes: effect of B--S
 coordination on ground-state and excited-state behavior
;
_journal_issue 20
_journal_name_full 'Chemical Science'
_journal_page_first 8764
_journal_page_last 8771
_journal_paper_doi 10.1039/D5SC01726B
_journal_volume 16
_journal_year 2025
_chemical_formula_moiety '2(C40 H34 B2 S2), C H2 Cl2'
_chemical_formula_sum 'C81 H70 B4 Cl2 S4'
_chemical_formula_weight 1285.75
_space_group_crystal_system monoclinic
_space_group_IT_number 14
_space_group_name_Hall '-P 2ybc'
_space_group_name_H-M_alt 'P 1 21/c 1'
_atom_sites_solution_hydrogens geom
_audit_creation_method SHELXL-2018/1
_audit_update_record
;
2024-09-29 deposited with the CCDC.	2025-04-11 downloaded from the CCDC.
;
_cell_angle_alpha 90
_cell_angle_beta 106.374(2)
_cell_angle_gamma 90
_cell_formula_units_Z 2
_cell_length_a 16.0140(3)
_cell_length_b 14.2052(2)
_cell_length_c 15.6151(3)
_cell_measurement_reflns_used 23698
_cell_measurement_temperature 123(2)
_cell_measurement_theta_max 30.1340
_cell_measurement_theta_min 2.6010
_cell_volume 3408.09(11)
_computing_structure_refinement 'SHELXL-2018/1 (Sheldrick, 2018)'
_computing_structure_solution 'SHELXT 2018/2 (Sheldrick, 2018)'
_diffrn_ambient_temperature 123(2)
_diffrn_measured_fraction_theta_full 0.999
_diffrn_measured_fraction_theta_max 0.928
_diffrn_measurement_device_type
;
Rigaku Single Crystal X-ray diffractometer equipped with 
FR-X generator, Varimax optics, and PILATUS 200K photon 
counting detector
;
_diffrn_radiation_type MoK\a
_diffrn_radiation_wavelength 0.71073
_diffrn_reflns_av_R_equivalents 0.0226
_diffrn_reflns_av_unetI/netI 0.0203
_diffrn_reflns_Laue_measured_fraction_full 0.999
_diffrn_reflns_Laue_measured_fraction_max 0.928
_diffrn_reflns_limit_h_max 21
_diffrn_reflns_limit_h_min -21
_diffrn_reflns_limit_k_max 19
_diffrn_reflns_limit_k_min -19
_diffrn_reflns_limit_l_max 20
_diffrn_reflns_limit_l_min -19
_diffrn_reflns_number 36613
_diffrn_reflns_point_group_measured_fraction_full 0.999
_diffrn_reflns_point_group_measured_fraction_max 0.928
_diffrn_reflns_theta_full 25.242
_diffrn_reflns_theta_max 30.028
_diffrn_reflns_theta_min 2.651
_exptl_absorpt_coefficient_mu 0.263
_exptl_absorpt_correction_T_max 1.00000
_exptl_absorpt_correction_T_min 0.92863
_exptl_absorpt_correction_type multi-scan
_exptl_absorpt_process_details
;
CrysAlisPro 1.171.42.49 (Rigaku Oxford Diffraction, 2022)
Empirical absorption correction using spherical harmonics,
implemented in SCALE3 ABSPACK scaling algorithm.
;
_exptl_crystal_colour colorless
_exptl_crystal_density_diffrn 1.253
_exptl_crystal_description block
_exptl_crystal_F_000 1348
_exptl_crystal_size_max 0.200
_exptl_crystal_size_mid 0.200
_exptl_crystal_size_min 0.200
_refine_diff_density_max 0.440
_refine_diff_density_min -0.399
_refine_diff_density_rms 0.049
_refine_ls_extinction_method none
_refine_ls_goodness_of_fit_ref 1.039
_refine_ls_hydrogen_treatment constr
_refine_ls_matrix_type full
_refine_ls_number_parameters 426
_refine_ls_number_reflns 9243
_refine_ls_number_restraints 0
_refine_ls_restrained_S_all 1.039
_refine_ls_R_factor_all 0.0441
_refine_ls_R_factor_gt 0.0392
_refine_ls_shift/su_max 0.001
_refine_ls_shift/su_mean 0.000
_refine_ls_structure_factor_coef Fsqd
_refine_ls_weighting_details 'w=1/[\s^2^(Fo^2^)+(0.0566P)^2^+1.4325P] where P=(Fo^2^+2Fc^2^)/3'
_refine_ls_weighting_scheme calc
_refine_ls_wR_factor_gt 0.1064
_refine_ls_wR_factor_ref 0.1091
_reflns_Friedel_coverage 0.000
_reflns_number_gt 8228
_reflns_number_total 9243
_reflns_threshold_expression 'I > 2\s(I)'
_cod_data_source_file d5sc01726b2.cif
_cod_data_source_block compd_cis-1a
_cod_original_sg_symbol_H-M 'P 21/c'
_cod_database_code 1575008
_shelx_shelxl_version_number 2018/1
_shelx_space_group_comment
;
The symmetry employed for this shelxl refinement is uniquely defined
by the following loop, which should always be used as a source of
symmetry information in preference to the above space-group names.
They are only intended as comments.
;
_shelx_estimated_absorpt_t_min 0.949
_shelx_estimated_absorpt_t_max 0.949

loop_
_space_group_symop_operation_xyz
'x, y, z'
'-x, y+1/2, -z+1/2'
'-x, -y, -z'
'x, -y-1/2, z-1/2'

loop_
_atom_site_label
_atom_site_type_symbol
_atom_site_fract_x
_atom_site_fract_y
_atom_site_fract_z
_atom_site_U_iso_or_equiv
_atom_site_adp_type
_atom_site_occupancy
_atom_site_site_symmetry_order
_atom_site_calc_flag
_atom_site_refinement_flags_posn
_atom_site_refinement_flags_adp
_atom_site_refinement_flags_occupancy
_atom_site_disorder_assembly
_atom_site_disorder_group
B1 B 0.21913(8) 0.52968(9) 0.36119(8) 0.0196(2) Uani 1 1 d . . . . .
B2 B 0.25020(8) 0.72775(9) 0.30273(8) 0.0192(2) Uani 1 1 d . . . . .
S1 S 0.26827(2) 0.44690(2) 0.26983(2) 0.02254(7) Uani 1 1 d . . . . .
S2 S 0.30270(2) 0.69315(2) 0.19344(2) 0.02172(7) Uani 1 1 d . . . . .
C1 C 0.14129(7) 0.58890(8) 0.29800(7) 0.0201(2) Uani 1 1 d . . . . .
C2 C 0.15585(7) 0.68058(8) 0.26971(7) 0.0197(2) Uani 1 1 d . . . . .
C3 C 0.08569(8) 0.72925(9) 0.21190(8) 0.0245(2) Uani 1 1 d . . . . .
H3 H 0.095005 0.790841 0.192738 0.029 Uiso 1 1 calc R U . . .
C4 C 0.00308(8) 0.68957(10) 0.18208(8) 0.0289(3) Uani 1 1 d . . . . .
H4 H -0.043005 0.723308 0.142236 0.035 Uiso 1 1 calc R U . . .
C5 C -0.01141(8) 0.60019(10) 0.21111(8) 0.0292(3) Uani 1 1 d . . . . .
H5 H -0.067735 0.572801 0.191936 0.035 Uiso 1 1 calc R U . . .
C6 C 0.05702(8) 0.55100(9) 0.26841(8) 0.0251(2) Uani 1 1 d . . . . .
H6 H 0.046426 0.490029 0.288070 0.030 Uiso 1 1 calc R U . . .
C7 C 0.31719(7) 0.68111(8) 0.38762(7) 0.0187(2) Uani 1 1 d . . . . .
C8 C 0.30434(7) 0.58787(8) 0.41333(7) 0.0183(2) Uani 1 1 d . . . . .
C9 C 0.36752(7) 0.54808(8) 0.48606(8) 0.0216(2) Uani 1 1 d . . . . .
H9 H 0.359659 0.485485 0.503760 0.026 Uiso 1 1 calc R U . . .
C10 C 0.44109(8) 0.59788(9) 0.53266(8) 0.0245(2) Uani 1 1 d . . . . .
H10 H 0.483278 0.568986 0.580732 0.029 Uiso 1 1 calc R U . . .
C11 C 0.45256(8) 0.69010(9) 0.50856(8) 0.0254(2) Uani 1 1 d . . . . .
H11 H 0.501899 0.725203 0.540837 0.031 Uiso 1 1 calc R U . . .
C12 C 0.39115(7) 0.73049(8) 0.43678(8) 0.0228(2) Uani 1 1 d . . . . .
H12 H 0.399469 0.793481 0.420466 0.027 Uiso 1 1 calc R U . . .
C13 C 0.19878(7) 0.44162(8) 0.41685(7) 0.0211(2) Uani 1 1 d . . . . .
C14 C 0.23957(8) 0.35534(8) 0.41133(8) 0.0235(2) Uani 1 1 d . . . . .
C15 C 0.23354(9) 0.27855(9) 0.46463(9) 0.0287(3) Uani 1 1 d . . . . .
H15 H 0.262212 0.221074 0.459834 0.034 Uiso 1 1 calc R U . . .
C16 C 0.18471(9) 0.28764(10) 0.52505(9) 0.0314(3) Uani 1 1 d . . . . .
H16 H 0.179882 0.236037 0.562059 0.038 Uiso 1 1 calc R U . . .
C17 C 0.14308(8) 0.37176(10) 0.53138(8) 0.0287(3) Uani 1 1 d . . . . .
H17 H 0.109343 0.376712 0.572403 0.034 Uiso 1 1 calc R U . . .
C18 C 0.14960(8) 0.44945(9) 0.47882(8) 0.0238(2) Uani 1 1 d . . . . .
C19 C 0.29534(8) 0.34984(9) 0.34757(8) 0.0269(2) Uani 1 1 d . . . . .
H19 H 0.284802 0.289412 0.314695 0.032 Uiso 1 1 calc R U . . .
H19A H 0.357673 0.352911 0.381399 0.032 Uiso 1 1 calc R U . . .
C20 C 0.10634(8) 0.54084(9) 0.49074(9) 0.0282(3) Uani 1 1 d . . . . .
H20 H 0.049855 0.545578 0.445578 0.042 Uiso 1 1 calc R U . . .
H20A H 0.143336 0.593666 0.483975 0.042 Uiso 1 1 calc R U . . .
H20B H 0.097718 0.542696 0.550402 0.042 Uiso 1 1 calc R U . . .
C21 C 0.17445(8) 0.40655(8) 0.18733(8) 0.0226(2) Uani 1 1 d . . . . .
C22 C 0.15735(9) 0.45195(8) 0.10503(8) 0.0264(2) Uani 1 1 d . . . . .
H22 H 0.196026 0.498737 0.095201 0.032 Uiso 1 1 calc R U . . .
C23 C 0.08329(9) 0.42813(9) 0.03765(9) 0.0300(3) Uani 1 1 d . . . . .
H23 H 0.071564 0.458308 -0.018787 0.036 Uiso 1 1 calc R U . . .
C24 C 0.02632(9) 0.36059(10) 0.05213(9) 0.0306(3) Uani 1 1 d . . . . .
H24 H -0.024518 0.345048 0.005816 0.037 Uiso 1 1 calc R U . . .
C25 C 0.04338(9) 0.31554(10) 0.13427(9) 0.0306(3) Uani 1 1 d . . . . .
H25 H 0.004184 0.269292 0.143996 0.037 Uiso 1 1 calc R U . . .
C26 C 0.11785(9) 0.33807(9) 0.20236(8) 0.0278(2) Uani 1 1 d . . . . .
H26 H 0.129941 0.307092 0.258448 0.033 Uiso 1 1 calc R U . . .
C27 C 0.25220(7) 0.83988(8) 0.29086(8) 0.0211(2) Uani 1 1 d . . . . .
C28 C 0.26389(8) 0.87646(9) 0.21149(8) 0.0238(2) Uani 1 1 d . . . . .
C29 C 0.26396(9) 0.97287(9) 0.19524(10) 0.0315(3) Uani 1 1 d . . . . .
H29 H 0.272464 0.995823 0.141173 0.038 Uiso 1 1 calc R U . . .
C30 C 0.25143(10) 1.03485(10) 0.25906(11) 0.0370(3) Uani 1 1 d . . . . .
H30 H 0.252089 1.100816 0.249240 0.044 Uiso 1 1 calc R U . . .
C31 C 0.23795(9) 1.00058(10) 0.33720(10) 0.0336(3) Uani 1 1 d . . . . .
H31 H 0.229200 1.043639 0.380425 0.040 Uiso 1 1 calc R U . . .
C32 C 0.23696(8) 0.90379(9) 0.35370(8) 0.0260(2) Uani 1 1 d . . . . .
C33 C 0.27133(8) 0.80603(9) 0.14111(8) 0.0262(2) Uani 1 1 d . . . . .
H33 H 0.315419 0.827662 0.112021 0.031 Uiso 1 1 calc R U . . .
H33A H 0.214773 0.800437 0.094808 0.031 Uiso 1 1 calc R U . . .
C34 C 0.21792(10) 0.86973(11) 0.43777(9) 0.0350(3) Uani 1 1 d . . . . .
H34 H 0.272445 0.864907 0.485804 0.052 Uiso 1 1 calc R U . . .
H34A H 0.190004 0.807767 0.427022 0.052 Uiso 1 1 calc R U . . .
H34B H 0.178944 0.914384 0.455096 0.052 Uiso 1 1 calc R U . . .
C35 C 0.41728(8) 0.70171(10) 0.23666(8) 0.0274(3) Uani 1 1 d . . . . .
C36 C 0.46047(11) 0.61706(13) 0.26170(14) 0.0508(4) Uani 1 1 d . . . . .
H36 H 0.429057 0.559462 0.252135 0.061 Uiso 1 1 calc R U . . .
C37 C 0.54948(12) 0.61692(19) 0.30066(17) 0.0705(7) Uani 1 1 d . . . . .
H37 H 0.578920 0.559089 0.318916 0.085 Uiso 1 1 calc R U . . .
C38 C 0.59559(11) 0.69957(18) 0.31314(13) 0.0615(6) Uani 1 1 d . . . . .
H38 H 0.656909 0.698857 0.338677 0.074 Uiso 1 1 calc R U . . .
C39 C 0.55266(10) 0.78362(16) 0.28851(12) 0.0507(4) Uani 1 1 d . . . . .
H39 H 0.584702 0.840816 0.297532 0.061 Uiso 1 1 calc R U . . .
C40 C 0.46269(9) 0.78581(12) 0.25046(10) 0.0376(3) Uani 1 1 d . . . . .
H40 H 0.433165 0.843974 0.234328 0.045 Uiso 1 1 calc R U . . .
C41 C 0.5284(4) 0.5256(5) 0.0694(4) 0.0962(18) Uani 0.5 1 d . . P A -1
H41 H 0.567209 0.473119 0.097402 0.115 Uiso 0.5 1 calc R U P A -1
H41A H 0.535128 0.575588 0.115054 0.115 Uiso 0.5 1 calc R U P A -1
Cl1 Cl 0.42838(18) 0.4875(2) 0.0450(2) 0.1498(11) Uani 0.5 1 d . . P A -1
Cl2 Cl 0.56571(14) 0.57021(17) -0.01722(15) 0.1057(7) Uani 0.5 1 d . . P A -1

loop_
_atom_site_aniso_label
_atom_site_aniso_U_11
_atom_site_aniso_U_22
_atom_site_aniso_U_33
_atom_site_aniso_U_23
_atom_site_aniso_U_13
_atom_site_aniso_U_12
B1 0.0188(5) 0.0221(6) 0.0184(5) -0.0002(4) 0.0061(4) -0.0011(4)
B2 0.0191(5) 0.0218(5) 0.0166(5) 0.0009(4) 0.0046(4) 0.0018(4)
S1 0.02368(14) 0.02451(14) 0.02058(14) -0.00124(10) 0.00814(10) -0.00071(10)
S2 0.02088(13) 0.02550(14) 0.01918(13) 0.00066(10) 0.00632(10) 0.00159(10)
C1 0.0182(5) 0.0253(5) 0.0167(5) -0.0027(4) 0.0048(4) -0.0003(4)
C2 0.0178(5) 0.0254(5) 0.0156(5) -0.0014(4) 0.0044(4) 0.0020(4)
C3 0.0222(5) 0.0299(6) 0.0201(5) 0.0002(4) 0.0039(4) 0.0049(4)
C4 0.0202(5) 0.0424(7) 0.0210(5) -0.0033(5) 0.0007(4) 0.0066(5)
C5 0.0178(5) 0.0438(7) 0.0239(6) -0.0079(5) 0.0023(4) -0.0025(5)
C6 0.0213(5) 0.0316(6) 0.0223(5) -0.0048(5) 0.0057(4) -0.0043(4)
C7 0.0170(5) 0.0221(5) 0.0170(5) 0.0004(4) 0.0051(4) 0.0007(4)
C8 0.0176(5) 0.0219(5) 0.0164(5) -0.0004(4) 0.0060(4) 0.0007(4)
C9 0.0215(5) 0.0228(5) 0.0201(5) 0.0023(4) 0.0051(4) 0.0017(4)
C10 0.0205(5) 0.0294(6) 0.0210(5) 0.0024(4) 0.0016(4) 0.0038(4)
C11 0.0185(5) 0.0301(6) 0.0245(6) -0.0007(5) 0.0007(4) -0.0025(4)
C12 0.0206(5) 0.0232(5) 0.0231(5) 0.0012(4) 0.0037(4) -0.0017(4)
C13 0.0206(5) 0.0232(5) 0.0182(5) -0.0004(4) 0.0033(4) -0.0049(4)
C14 0.0237(5) 0.0247(5) 0.0197(5) 0.0004(4) 0.0020(4) -0.0033(4)
C15 0.0309(6) 0.0240(6) 0.0261(6) 0.0024(5) -0.0003(5) -0.0054(5)
C16 0.0335(6) 0.0308(6) 0.0257(6) 0.0064(5) 0.0017(5) -0.0131(5)
C17 0.0277(6) 0.0361(7) 0.0222(5) 0.0007(5) 0.0067(5) -0.0133(5)
C18 0.0215(5) 0.0289(6) 0.0201(5) -0.0020(4) 0.0043(4) -0.0083(4)
C19 0.0289(6) 0.0251(6) 0.0263(6) 0.0010(5) 0.0071(5) 0.0050(5)
C20 0.0269(6) 0.0352(6) 0.0253(6) -0.0039(5) 0.0119(5) -0.0043(5)
C21 0.0262(5) 0.0226(5) 0.0199(5) -0.0041(4) 0.0081(4) 0.0011(4)
C22 0.0338(6) 0.0217(5) 0.0244(6) 0.0000(4) 0.0095(5) 0.0025(5)
C23 0.0357(7) 0.0287(6) 0.0234(6) 0.0014(5) 0.0050(5) 0.0089(5)
C24 0.0272(6) 0.0359(7) 0.0268(6) -0.0072(5) 0.0043(5) 0.0055(5)
C25 0.0295(6) 0.0365(7) 0.0278(6) -0.0081(5) 0.0113(5) -0.0051(5)
C26 0.0321(6) 0.0321(6) 0.0208(5) -0.0033(5) 0.0100(5) -0.0044(5)
C27 0.0186(5) 0.0222(5) 0.0205(5) 0.0011(4) 0.0024(4) 0.0020(4)
C28 0.0210(5) 0.0246(5) 0.0234(5) 0.0044(4) 0.0024(4) 0.0015(4)
C29 0.0285(6) 0.0271(6) 0.0340(7) 0.0098(5) 0.0010(5) -0.0013(5)
C30 0.0345(7) 0.0216(6) 0.0479(8) 0.0036(6) -0.0002(6) 0.0013(5)
C31 0.0297(6) 0.0255(6) 0.0401(7) -0.0069(5) 0.0008(5) 0.0047(5)
C32 0.0225(5) 0.0271(6) 0.0259(6) -0.0031(5) 0.0027(4) 0.0038(4)
C33 0.0287(6) 0.0300(6) 0.0195(5) 0.0066(4) 0.0059(4) 0.0032(5)
C34 0.0380(7) 0.0411(7) 0.0279(6) -0.0064(6) 0.0127(5) 0.0059(6)
C35 0.0203(5) 0.0419(7) 0.0217(5) 0.0047(5) 0.0087(4) 0.0034(5)
C36 0.0304(7) 0.0506(9) 0.0742(12) 0.0203(9) 0.0192(8) 0.0120(7)
C37 0.0308(9) 0.0921(16) 0.0886(16) 0.0384(13) 0.0167(9) 0.0228(10)
C38 0.0208(7) 0.1139(18) 0.0477(10) 0.0137(11) 0.0062(6) 0.0059(9)
C39 0.0282(7) 0.0846(13) 0.0412(9) -0.0126(9) 0.0129(6) -0.0161(8)
C40 0.0277(7) 0.0486(8) 0.0380(7) -0.0052(6) 0.0116(6) -0.0051(6)
C41 0.104(5) 0.102(4) 0.078(4) 0.022(3) 0.018(3) -0.004(4)
Cl1 0.0992(16) 0.145(2) 0.167(3) 0.0165(19) -0.0243(15) 0.0028(16)
Cl2 0.0897(11) 0.1297(16) 0.1015(13) 0.0455(13) 0.0330(10) 0.0396(12)

loop_
_atom_type_symbol
_atom_type_description
_atom_type_scat_dispersion_real
_atom_type_scat_dispersion_imag
_atom_type_scat_source
C C 0.0033 0.0016 'International Tables Vol C Tables 4.2.6.8 and 6.1.1.4'
H H 0.0000 0.0000 'International Tables Vol C Tables 4.2.6.8 and 6.1.1.4'
B B 0.0013 0.0007 'International Tables Vol C Tables 4.2.6.8 and 6.1.1.4'
S S 0.1246 0.1234 'International Tables Vol C Tables 4.2.6.8 and 6.1.1.4'
Cl Cl 0.1484 0.1585 'International Tables Vol C Tables 4.2.6.8 and 6.1.1.4'

loop_
_geom_angle_atom_site_label_1
_geom_angle_atom_site_label_2
_geom_angle_atom_site_label_3
_geom_angle
_geom_angle_site_symmetry_1
_geom_angle_site_symmetry_3
_geom_angle_publ_flag
C1 B1 C8 116.51(10) . . ?
C1 B1 C13 120.18(10) . . ?
C8 B1 C13 113.50(9) . . ?
C1 B1 S1 104.20(7) . . ?
C8 B1 S1 101.49(7) . . ?
C13 B1 S1 95.77(7) . . ?
C7 B2 C2 116.53(9) . . ?
C7 B2 C27 118.52(10) . . ?
C2 B2 C27 115.23(9) . . ?
C7 B2 S2 103.98(7) . . ?
C2 B2 S2 101.11(7) . . ?
C27 B2 S2 96.29(7) . . ?
C21 S1 C19 103.58(6) . . ?
C21 S1 B1 105.27(5) . . ?
C19 S1 B1 91.99(5) . . ?
C35 S2 C33 103.75(6) . . ?
C35 S2 B2 105.98(5) . . ?
C33 S2 B2 92.00(5) . . ?
C6 C1 C2 118.52(11) . . ?
C6 C1 B1 120.82(10) . . ?
C2 C1 B1 120.65(10) . . ?
C3 C2 C1 118.68(10) . . ?
C3 C2 B2 120.75(10) . . ?
C1 C2 B2 120.57(10) . . ?
C4 C3 C2 121.80(12) . . ?
C5 C4 C3 119.42(11) . . ?
C4 C5 C6 119.67(11) . . ?
C5 C6 C1 121.89(12) . . ?
C12 C7 C8 118.68(10) . . ?
C12 C7 B2 120.85(10) . . ?
C8 C7 B2 120.44(10) . . ?
C9 C8 C7 118.37(10) . . ?
C9 C8 B1 121.09(10) . . ?
C7 C8 B1 120.54(10) . . ?
C10 C9 C8 121.84(11) . . ?
C11 C10 C9 119.67(11) . . ?
C10 C11 C12 119.35(11) . . ?
C11 C12 C7 122.06(11) . . ?
C14 C13 C18 118.01(11) . . ?
C14 C13 B1 118.53(10) . . ?
C18 C13 B1 123.07(10) . . ?
C15 C14 C13 122.41(12) . . ?
C15 C14 C19 120.37(11) . . ?
C13 C14 C19 117.15(10) . . ?
C16 C15 C14 118.68(12) . . ?
C17 C16 C15 120.15(12) . . ?
C16 C17 C18 121.50(12) . . ?
C17 C18 C13 119.23(12) . . ?
C17 C18 C20 119.66(11) . . ?
C13 C18 C20 121.08(11) . . ?
C14 C19 S1 109.14(8) . . ?
C26 C21 C22 120.66(12) . . ?
C26 C21 S1 124.08(9) . . ?
C22 C21 S1 115.18(9) . . ?
C23 C22 C21 119.34(12) . . ?
C24 C23 C22 120.44(12) . . ?
C23 C24 C25 120.14(12) . . ?
C24 C25 C26 120.13(13) . . ?
C25 C26 C21 119.29(12) . . ?
C28 C27 C32 117.97(11) . . ?
C28 C27 B2 118.76(10) . . ?
C32 C27 B2 123.13(10) . . ?
C29 C28 C27 122.13(12) . . ?
C29 C28 C33 120.84(11) . . ?
C27 C28 C33 116.94(10) . . ?
C30 C29 C28 119.07(13) . . ?
C31 C30 C29 119.99(12) . . ?
C30 C31 C32 121.31(13) . . ?
C31 C32 C27 119.47(12) . . ?
C31 C32 C34 119.38(12) . . ?
C27 C32 C34 121.13(12) . . ?
C28 C33 S2 109.08(8) . . ?
C40 C35 C36 120.41(14) . . ?
C40 C35 S2 124.12(11) . . ?
C36 C35 S2 115.37(12) . . ?
C37 C36 C35 119.69(19) . . ?
C38 C37 C36 120.5(2) . . ?
C37 C38 C39 119.74(16) . . ?
C38 C39 C40 120.83(18) . . ?
C35 C40 C39 118.77(16) . . ?
Cl1 C41 Cl2 117.9(4) . . ?

loop_
_geom_bond_atom_site_label_1
_geom_bond_atom_site_label_2
_geom_bond_distance
_geom_bond_site_symmetry_2
_geom_bond_publ_flag
B1 C1 1.5942(17) . ?
B1 C8 1.6069(16) . ?
B1 C13 1.6081(17) . ?
B1 S1 2.1610(13) . ?
B2 C7 1.5954(16) . ?
B2 C2 1.5995(16) . ?
B2 C27 1.6050(17) . ?
B2 S2 2.1610(12) . ?
S1 C21 1.7760(12) . ?
S1 C19 1.8071(13) . ?
S2 C35 1.7717(13) . ?
S2 C33 1.8054(12) . ?
C1 C6 1.4046(16) . ?
C1 C2 1.4155(16) . ?
C2 C3 1.4083(15) . ?
C3 C4 1.3920(17) . ?
C4 C5 1.389(2) . ?
C5 C6 1.3917(18) . ?
C7 C12 1.4041(15) . ?
C7 C8 1.4157(15) . ?
C8 C9 1.4089(15) . ?
C9 C10 1.3908(17) . ?
C10 C11 1.3894(18) . ?
C11 C12 1.3896(16) . ?
C13 C14 1.4028(17) . ?
C13 C18 1.4137(16) . ?
C14 C15 1.3919(17) . ?
C14 C19 1.5153(17) . ?
C15 C16 1.391(2) . ?
C16 C17 1.385(2) . ?
C17 C18 1.3967(17) . ?
C18 C20 1.5075(18) . ?
C21 C26 1.3939(17) . ?
C21 C22 1.3942(17) . ?
C22 C23 1.3873(19) . ?
C23 C24 1.386(2) . ?
C24 C25 1.390(2) . ?
C25 C26 1.3929(18) . ?
C27 C28 1.4042(16) . ?
C27 C32 1.4077(16) . ?
C28 C29 1.3929(17) . ?
C28 C33 1.5156(18) . ?
C29 C30 1.386(2) . ?
C30 C31 1.386(2) . ?
C31 C32 1.3999(19) . ?
C32 C34 1.5087(19) . ?
C35 C40 1.383(2) . ?
C35 C36 1.387(2) . ?
C36 C37 1.383(2) . ?
C37 C38 1.371(3) . ?
C38 C39 1.377(3) . ?
C39 C40 1.395(2) . ?
C41 Cl1 1.631(7) . ?
C41 Cl2 1.745(6) . ?

loop_
_geom_torsion_atom_site_label_1
_geom_torsion_atom_site_label_2
_geom_torsion_atom_site_label_3
_geom_torsion_atom_site_label_4
_geom_torsion
_geom_torsion_site_symmetry_1
_geom_torsion_site_symmetry_2
_geom_torsion_site_symmetry_3
_geom_torsion_site_symmetry_4
_geom_torsion_publ_flag
C8 B1 C1 C6 -163.05(10) . . . . ?
C13 B1 C1 C6 -19.39(16) . . . . ?
S1 B1 C1 C6 86.11(11) . . . . ?
C8 B1 C1 C2 17.61(15) . . . . ?
C13 B1 C1 C2 161.28(10) . . . . ?
S1 B1 C1 C2 -93.22(10) . . . . ?
C6 C1 C2 C3 -1.10(16) . . . . ?
B1 C1 C2 C3 178.25(10) . . . . ?
C6 C1 C2 B2 178.99(10) . . . . ?
B1 C1 C2 B2 -1.67(15) . . . . ?
C7 B2 C2 C3 163.21(10) . . . . ?
C27 B2 C2 C3 17.60(15) . . . . ?
S2 B2 C2 C3 -84.87(11) . . . . ?
C7 B2 C2 C1 -16.87(15) . . . . ?
C27 B2 C2 C1 -162.48(10) . . . . ?
S2 B2 C2 C1 95.04(10) . . . . ?
C1 C2 C3 C4 -0.09(17) . . . . ?
B2 C2 C3 C4 179.82(11) . . . . ?
C2 C3 C4 C5 1.15(18) . . . . ?
C3 C4 C5 C6 -0.98(18) . . . . ?
C4 C5 C6 C1 -0.24(18) . . . . ?
C2 C1 C6 C5 1.29(17) . . . . ?
B1 C1 C6 C5 -178.06(11) . . . . ?
C2 B2 C7 C12 -162.12(10) . . . . ?
C27 B2 C7 C12 -17.68(15) . . . . ?
S2 B2 C7 C12 87.62(11) . . . . ?
C2 B2 C7 C8 19.66(15) . . . . ?
C27 B2 C7 C8 164.10(10) . . . . ?
S2 B2 C7 C8 -90.60(10) . . . . ?
C12 C7 C8 C9 -1.37(15) . . . . ?
B2 C7 C8 C9 176.89(10) . . . . ?
C12 C7 C8 B1 177.99(10) . . . . ?
B2 C7 C8 B1 -3.75(15) . . . . ?
C1 B1 C8 C9 164.55(10) . . . . ?
C13 B1 C8 C9 18.49(15) . . . . ?
S1 B1 C8 C9 -83.06(10) . . . . ?
C1 B1 C8 C7 -14.80(15) . . . . ?
C13 B1 C8 C7 -160.85(10) . . . . ?
S1 B1 C8 C7 97.60(10) . . . . ?
C7 C8 C9 C10 0.21(16) . . . . ?
B1 C8 C9 C10 -179.15(11) . . . . ?
C8 C9 C10 C11 1.23(18) . . . . ?
C9 C10 C11 C12 -1.45(18) . . . . ?
C10 C11 C12 C7 0.26(19) . . . . ?
C8 C7 C12 C11 1.17(17) . . . . ?
B2 C7 C12 C11 -177.08(11) . . . . ?
C1 B1 C13 C14 129.13(11) . . . . ?
C8 B1 C13 C14 -86.19(13) . . . . ?
S1 B1 C13 C14 19.01(11) . . . . ?
C1 B1 C13 C18 -58.22(15) . . . . ?
C8 B1 C13 C18 86.46(13) . . . . ?
S1 B1 C13 C18 -168.34(9) . . . . ?
C18 C13 C14 C15 -0.37(17) . . . . ?
B1 C13 C14 C15 172.65(11) . . . . ?
C18 C13 C14 C19 -177.26(10) . . . . ?
B1 C13 C14 C19 -4.23(15) . . . . ?
C13 C14 C15 C16 0.50(18) . . . . ?
C19 C14 C15 C16 177.29(11) . . . . ?
C14 C15 C16 C17 0.08(18) . . . . ?
C15 C16 C17 C18 -0.79(19) . . . . ?
C16 C17 C18 C13 0.91(18) . . . . ?
C16 C17 C18 C20 -177.40(11) . . . . ?
C14 C13 C18 C17 -0.33(16) . . . . ?
B1 C13 C18 C17 -173.01(11) . . . . ?
C14 C13 C18 C20 177.96(11) . . . . ?
B1 C13 C18 C20 5.28(17) . . . . ?
C15 C14 C19 S1 165.72(9) . . . . ?
C13 C14 C19 S1 -17.32(13) . . . . ?
C21 S1 C19 C14 -82.59(9) . . . . ?
B1 S1 C19 C14 23.64(9) . . . . ?
C19 S1 C21 C26 24.45(12) . . . . ?
B1 S1 C21 C26 -71.46(11) . . . . ?
C19 S1 C21 C22 -158.73(9) . . . . ?
B1 S1 C21 C22 105.36(9) . . . . ?
C26 C21 C22 C23 -0.22(18) . . . . ?
S1 C21 C22 C23 -177.16(9) . . . . ?
C21 C22 C23 C24 0.66(19) . . . . ?
C22 C23 C24 C25 -0.54(19) . . . . ?
C23 C24 C25 C26 0.0(2) . . . . ?
C24 C25 C26 C21 0.5(2) . . . . ?
C22 C21 C26 C25 -0.33(19) . . . . ?
S1 C21 C26 C25 176.32(10) . . . . ?
C7 B2 C27 C28 124.08(11) . . . . ?
C2 B2 C27 C28 -91.03(12) . . . . ?
S2 B2 C27 C28 14.41(11) . . . . ?
C7 B2 C27 C32 -60.32(15) . . . . ?
C2 B2 C27 C32 84.57(13) . . . . ?
S2 B2 C27 C32 -169.99(10) . . . . ?
C32 C27 C28 C29 2.37(17) . . . . ?
B2 C27 C28 C29 178.20(11) . . . . ?
C32 C27 C28 C33 -174.16(11) . . . . ?
B2 C27 C28 C33 1.67(15) . . . . ?
C27 C28 C29 C30 -0.50(19) . . . . ?
C33 C28 C29 C30 175.90(12) . . . . ?
C28 C29 C30 C31 -0.8(2) . . . . ?
C29 C30 C31 C32 0.2(2) . . . . ?
C30 C31 C32 C27 1.7(2) . . . . ?
C30 C31 C32 C34 -177.19(13) . . . . ?
C28 C27 C32 C31 -2.90(17) . . . . ?
B2 C27 C32 C31 -178.54(11) . . . . ?
C28 C27 C32 C34 175.94(11) . . . . ?
B2 C27 C32 C34 0.31(18) . . . . ?
C29 C28 C33 S2 162.46(10) . . . . ?
C27 C28 C33 S2 -20.96(13) . . . . ?
C35 S2 C33 C28 -82.83(9) . . . . ?
B2 S2 C33 C28 24.15(9) . . . . ?
C33 S2 C35 C40 18.46(13) . . . . ?
B2 S2 C35 C40 -77.71(12) . . . . ?
C33 S2 C35 C36 -165.19(12) . . . . ?
B2 S2 C35 C36 98.64(13) . . . . ?
C40 C35 C36 C37 0.0(3) . . . . ?
S2 C35 C36 C37 -176.53(16) . . . . ?
C35 C36 C37 C38 -1.3(3) . . . . ?
C36 C37 C38 C39 1.5(3) . . . . ?
C37 C38 C39 C40 -0.4(3) . . . . ?
C36 C35 C40 C39 1.1(2) . . . . ?
S2 C35 C40 C39 177.27(11) . . . . ?
C38 C39 C40 C35 -0.9(2) . . . . ?
